data_2224977
loop_
_publ_author_name
'Fazaeli, Yousef'
'Amani, Vahid'
'Amini, Mostafa M.'
'Khavasi, Hamid Reza'

_publ_section_title
;
 Bis(tribenzylammonium) tetrachloridoaurate(III) chloride
;
_journal_coeditor_code HB5291
_journal_issue 2
_journal_name_full 'Acta Crystallographica Section E'
_journal_page_first m212
_journal_paper_doi 10.1107/S1600536810002886
_journal_volume 66
_journal_year 2010
_chemical_formula_iupac '(C21 H22 N)2 [Au Cl4] Cl'
_chemical_formula_moiety '2(C21 H22 N +), Au Cl4 -, Cl -'
_chemical_formula_sum 'C42 H44 Au Cl5 N2'
_chemical_formula_weight 951.01
_chemical_name_systematic
;
Bis(tribenzylammonium) tetrachloridoaurate(III) chloride
;
_space_group_IT_number 2
_symmetry_cell_setting triclinic
_symmetry_space_group_name_Hall '-P 1'
_symmetry_space_group_name_H-M 'P -1'
_atom_sites_solution_hydrogens geom
_atom_sites_solution_primary direct
_atom_sites_solution_secondary difmap
_audit_creation_method SHELXL-97
_cell_angle_alpha 95.894(7)
_cell_angle_beta 100.300(7)
_cell_angle_gamma 95.222(7)
_cell_formula_units_Z 2
_cell_length_a 11.1350(10)
_cell_length_b 13.7920(11)
_cell_length_c 13.8417(12)
_cell_measurement_reflns_used 1237
_cell_measurement_temperature 298(2)
_cell_measurement_theta_max 30.62
_cell_measurement_theta_min 1.87
_cell_volume 2067.4(3)
_computing_cell_refinement 'X-AREA (Stoe & Cie, 2005)'
_computing_data_collection 'X-AREA (Stoe & Cie, 2005)'
_computing_data_reduction 'X-RED (Stoe & Cie, 2005)'
_computing_molecular_graphics 'ORTEP-3 (Farrugia, 1997)'
_computing_publication_material 'WinGX (Farrugia, 1999)'
_computing_structure_refinement 'SHELXL97 (Sheldrick, 2008)'
_computing_structure_solution 'SHELXS97 (Sheldrick, 2008)'
_diffrn_ambient_temperature 298(2)
_diffrn_detector_area_resol_mean '0.15 mm'
_diffrn_measured_fraction_theta_full 0.983
_diffrn_measured_fraction_theta_max 0.983
_diffrn_measurement_device_type 'Stoe IPDS II'
_diffrn_measurement_method 'rotation method'
_diffrn_radiation_monochromator graphite
_diffrn_radiation_source 'fine-focus sealed tube'
_diffrn_radiation_type MoK\a
_diffrn_radiation_wavelength 0.71073
_diffrn_reflns_av_R_equivalents 0.0753
_diffrn_reflns_av_sigmaI/netI 0.0535
_diffrn_reflns_limit_h_max 15
_diffrn_reflns_limit_h_min -15
_diffrn_reflns_limit_k_max 19
_diffrn_reflns_limit_k_min -19
_diffrn_reflns_limit_l_max 19
_diffrn_reflns_limit_l_min -19
_diffrn_reflns_number 28425
_diffrn_reflns_theta_full 30.62
_diffrn_reflns_theta_max 30.62
_diffrn_reflns_theta_min 1.87
_diffrn_standards_number 0
_exptl_absorpt_coefficient_mu 3.912
_exptl_absorpt_correction_T_max 0.350
_exptl_absorpt_correction_T_min 0.280
_exptl_absorpt_correction_type numerical
_exptl_absorpt_process_details '(X-RED; Stoe & Cie, 2005)'
_exptl_crystal_colour Yellow
_exptl_crystal_density_diffrn 1.528
_exptl_crystal_density_method 'not measured'
_exptl_crystal_description Block
_exptl_crystal_F_000 948
_exptl_crystal_size_max 0.35
_exptl_crystal_size_mid 0.32
_exptl_crystal_size_min 0.27
_refine_diff_density_max 1.824
_refine_diff_density_min -2.101
_refine_ls_extinction_method none
_refine_ls_goodness_of_fit_ref 1.107
_refine_ls_hydrogen_treatment constr
_refine_ls_matrix_type full
_refine_ls_number_parameters 451
_refine_ls_number_reflns 12513
_refine_ls_number_restraints 0
_refine_ls_restrained_S_all 1.107
_refine_ls_R_factor_all 0.0631
_refine_ls_R_factor_gt 0.0513
_refine_ls_shift/su_max 0.002
_refine_ls_shift/su_mean 0.000
_refine_ls_structure_factor_coef Fsqd
_refine_ls_weighting_details 'calc w=1/[\s^2^(Fo^2^)+(0.0689P)^2^+1.4093P] where P=(Fo^2^+2Fc^2^)/3'
_refine_ls_weighting_scheme calc
_refine_ls_wR_factor_gt 0.1349
_refine_ls_wR_factor_ref 0.1444
_reflns_number_gt 10542
_reflns_number_total 12513
_reflns_threshold_expression I>2\s(I)
_cod_data_source_file hb5291.cif
_cod_data_source_block I
_cod_depositor_comments
;
The following automatic conversions were performed:
'_symmetry_cell_setting' value 'Triclinic' changed to 'triclinic'
according to '/home/saulius/struct/CIF-dictionaries/cif_core.dic'
dictionary named 'cif_core.dic' version 2.4.1 from 2010-06-29.

Automatic conversion script
Id: cif_fix_enum 1527 2010-12-29 10:47:43Z saulius 

The following automatic conversions were performed:

'_symmetry_cell_setting' value 'Triclinic' changed to 'triclinic'
according to /home/saulius/struct/CIF-dictionaries/cif_core.dic
dictionary named 'cif_core.dic' version 2.4.1 from 2010-06-29.

Automatic conversion script
Id: cif_fix_values 1715 2011-07-08 13:25:40Z adriana 
;
_cod_original_formula_sum 'C42 H44 Au1 Cl5 N2'
_cod_database_code 2224977
_cod_database_fobs_code 2224977

loop_
_symmetry_equiv_pos_site_id
_symmetry_equiv_pos_as_xyz
1 x,y,z
2 -x,-y,-z

loop_
_atom_site_type_symbol
_atom_site_label
_atom_site_fract_x
_atom_site_fract_y
_atom_site_fract_z
_atom_site_U_iso_or_equiv
_atom_site_adp_type
_atom_site_calc_flag
_atom_site_refinement_flags
_atom_site_occupancy
_atom_site_disorder_assembly
_atom_site_disorder_group
C C1 0.3537(5) 0.9891(3) 0.3590(4) 0.0603(11) Uani d . 1 . .
H H1A 0.4326 0.9667 0.3824 0.072 Uiso calc R 1 . .
H H1B 0.3690 1.0542 0.3399 0.072 Uiso calc R 1 . .
C C2 0.2835(4) 0.9955(3) 0.4423(4) 0.0568(10) Uani d . 1 . .
C C3 0.2041(5) 1.0661(4) 0.4502(4) 0.0688(13) Uani d . 1 . .
H H3 0.1935 1.1098 0.4032 0.083 Uiso calc R 1 . .
C C4 0.1403(6) 1.0724(6) 0.5269(6) 0.087(2) Uani d . 1 . .
H H4 0.0861 1.1194 0.5309 0.104 Uiso calc R 1 . .
C C5 0.1563(8) 1.0110(7) 0.5954(6) 0.098(3) Uani d . 1 . .
H H5 0.1133 1.0161 0.6471 0.117 Uiso calc R 1 . .
C C6 0.2359(8) 0.9397(6) 0.5909(5) 0.092(2) Uani d . 1 . .
H H6 0.2465 0.8973 0.6391 0.110 Uiso calc R 1 . .
C C7 0.2996(6) 0.9327(4) 0.5134(5) 0.0724(14) Uani d . 1 . .
H H7 0.3534 0.8853 0.5095 0.087 Uiso calc R 1 . .
C C8 0.2330(6) 0.9805(4) 0.1885(5) 0.0680(13) Uani d . 1 . .
H H8A 0.1781 1.0218 0.2157 0.082 Uiso calc R 1 . .
H H8B 0.2997 1.0236 0.1742 0.082 Uiso calc R 1 . .
C C9 0.1643(5) 0.9255(3) 0.0930(4) 0.0624(11) Uani d . 1 . .
C C10 0.2214(8) 0.9082(6) 0.0137(6) 0.091(2) Uani d . 1 . .
H H10 0.3051 0.9275 0.0206 0.109 Uiso calc R 1 . .
C C11 0.1552(12) 0.8619(8) -0.0770(6) 0.116(3) Uani d . 1 . .
H H11 0.1952 0.8477 -0.1294 0.140 Uiso calc R 1 . .
C C12 0.0306(13) 0.8374(7) -0.0885(7) 0.119(4) Uani d . 1 . .
H H12 -0.0146 0.8087 -0.1494 0.142 Uiso calc R 1 . .
C C13 -0.0264(8) 0.8554(5) -0.0104(6) 0.092(2) Uani d . 1 . .
H H13 -0.1104 0.8374 -0.0181 0.111 Uiso calc R 1 . .
C C14 0.0386(6) 0.9001(4) 0.0804(5) 0.0710(14) Uani d . 1 . .
H H14 -0.0019 0.9131 0.1327 0.085 Uiso calc R 1 . .
C C15 0.3678(5) 0.8484(4) 0.2333(4) 0.0622(11) Uani d . 1 . .
H H15A 0.4387 0.8843 0.2165 0.075 Uiso calc R 1 . .
H H15B 0.3234 0.8080 0.1740 0.075 Uiso calc R 1 . .
C C16 0.4110(4) 0.7832(3) 0.3102(4) 0.0547(9) Uani d . 1 . .
C C17 0.5296(5) 0.7974(4) 0.3657(5) 0.0694(13) Uani d . 1 . .
H H17 0.5858 0.8469 0.3540 0.083 Uiso calc R 1 . .
C C18 0.5642(6) 0.7389(5) 0.4377(5) 0.0822(18) Uani d . 1 . .
H H18 0.6435 0.7495 0.4749 0.099 Uiso calc R 1 . .
C C19 0.4823(8) 0.6642(6) 0.4556(6) 0.092(2) Uani d . 1 . .
H H19 0.5059 0.6247 0.5046 0.110 Uiso calc R 1 . .
C C20 0.3664(7) 0.6496(5) 0.4004(6) 0.089(2) Uani d . 1 . .
H H20 0.3111 0.5996 0.4123 0.107 Uiso calc R 1 . .
C C21 0.3291(6) 0.7067(4) 0.3276(5) 0.0709(14) Uani d . 1 . .
H H21 0.2500 0.6947 0.2901 0.085 Uiso calc R 1 . .
C C22 0.0653(5) 0.4432(4) 0.6633(4) 0.0592(10) Uani d . 1 . .
H H22A -0.0206 0.4479 0.6655 0.071 Uiso calc R 1 . .
H H22B 0.1076 0.5092 0.6768 0.071 Uiso calc R 1 . .
C C23 0.0748(5) 0.4012(3) 0.5602(3) 0.0533(9) Uani d . 1 . .
C C24 0.1722(5) 0.4335(4) 0.5175(4) 0.0630(11) Uani d . 1 . .
H H24 0.2313 0.4826 0.5525 0.076 Uiso calc R 1 . .
C C25 0.1835(6) 0.3944(5) 0.4239(4) 0.0707(14) Uani d . 1 . .
H H25 0.2504 0.4159 0.3969 0.085 Uiso calc R 1 . .
C C26 0.0949(7) 0.3235(5) 0.3713(4) 0.0771(16) Uani d . 1 . .
H H26 0.1019 0.2967 0.3083 0.093 Uiso calc R 1 . .
C C27 -0.0033(7) 0.2920(5) 0.4106(4) 0.0820(18) Uani d . 1 . .
H H27 -0.0638 0.2449 0.3739 0.098 Uiso calc R 1 . .
C C28 -0.0135(5) 0.3306(5) 0.5063(4) 0.0684(13) Uani d . 1 . .
H H28 -0.0801 0.3083 0.5332 0.082 Uiso calc R 1 . .
C C29 0.2478(4) 0.3628(4) 0.7359(4) 0.0606(11) Uani d . 1 . .
H H29A 0.2452 0.3257 0.6719 0.073 Uiso calc R 1 . .
H H29B 0.2985 0.4244 0.7384 0.073 Uiso calc R 1 . .
C C30 0.3066(4) 0.3067(5) 0.8150(4) 0.0605(11) Uani d . 1 . .
C C31 0.4046(6) 0.3513(7) 0.8857(5) 0.093(2) Uani d . 1 . .
H H31 0.4313 0.4173 0.8865 0.112 Uiso calc R 1 . .
C C32 0.4632(8) 0.2975(12) 0.9557(7) 0.132(4) Uani d . 1 . .
H H32 0.5293 0.3277 1.0034 0.159 Uiso calc R 1 . .
C C33 0.4255(11) 0.2024(12) 0.9551(7) 0.134(5) Uani d . 1 . .
H H33 0.4650 0.1674 1.0029 0.160 Uiso calc R 1 . .
C C34 0.3298(10) 0.1564(8) 0.8852(8) 0.115(3) Uani d . 1 . .
H H34 0.3051 0.0900 0.8848 0.138 Uiso calc R 1 . .
C C35 0.2689(6) 0.2088(5) 0.8143(5) 0.0784(16) Uani d . 1 . .
H H35 0.2032 0.1778 0.7668 0.094 Uiso calc R 1 . .
C C36 0.1151(4) 0.4354(4) 0.8449(3) 0.0590(11) Uani d . 1 . .
H H36A 0.1616 0.4997 0.8530 0.071 Uiso calc R 1 . .
H H36B 0.1556 0.3983 0.8945 0.071 Uiso calc R 1 . .
C C37 -0.0122(4) 0.4478(3) 0.8636(3) 0.0525(9) Uani d . 1 . .
C C38 -0.0641(7) 0.5326(5) 0.8472(5) 0.0783(16) Uani d . 1 . .
H H38 -0.0220 0.5826 0.8221 0.094 Uiso calc R 1 . .
C C39 -0.1807(8) 0.5434(7) 0.8686(6) 0.099(3) Uani d . 1 . .
H H39 -0.2164 0.6003 0.8559 0.118 Uiso calc R 1 . .
C C40 -0.2417(7) 0.4738(8) 0.9066(6) 0.093(2) Uani d . 1 . .
H H40 -0.3196 0.4818 0.9193 0.112 Uiso calc R 1 . .
C C41 -0.1895(6) 0.3906(6) 0.9269(5) 0.084(2) Uani d . 1 . .
H H41 -0.2310 0.3430 0.9555 0.101 Uiso calc R 1 . .
C C42 -0.0750(5) 0.3766(4) 0.9053(4) 0.0644(12) Uani d . 1 . .
H H42 -0.0403 0.3195 0.9187 0.077 Uiso calc R 1 . .
N N1 0.2864(4) 0.9198(3) 0.2678(3) 0.0530(8) Uani d . 1 . .
H H1C 0.2225 0.8847 0.2858 0.064 Uiso calc R 1 . .
N N2 0.1179(3) 0.3846(3) 0.7443(3) 0.0480(7) Uani d . 1 . .
H H2 0.0700 0.3262 0.7363 0.058 Uiso calc R 1 . .
Cl Cl1 0.27943(18) 0.67440(18) 0.7747(3) 0.1484(13) Uani d . 1 . .
Cl Cl2 0.45070(15) 0.88061(11) 0.80407(14) 0.0772(4) Uani d . 1 . .
Cl Cl3 0.67313(17) 0.76296(12) 0.7524(2) 0.1114(8) Uani d . 1 . .
Cl Cl4 0.49931(17) 0.56099(11) 0.71556(16) 0.0871(5) Uani d . 1 . .
Cl Cl5 0.04611(12) 0.81169(9) 0.30405(10) 0.0636(3) Uani d . 1 . .
Au Au1 0.475074(16) 0.719913(12) 0.760740(14) 0.05584(7) Uani d . 1 . .

loop_
_atom_site_aniso_label
_atom_site_aniso_U_11
_atom_site_aniso_U_22
_atom_site_aniso_U_33
_atom_site_aniso_U_12
_atom_site_aniso_U_13
_atom_site_aniso_U_23
C1 0.053(2) 0.046(2) 0.075(3) -0.0076(18) 0.007(2) -0.006(2)
C2 0.052(2) 0.047(2) 0.064(3) -0.0038(17) -0.0008(19) -0.0004(18)
C3 0.069(3) 0.062(3) 0.070(3) 0.011(2) 0.002(2) -0.004(2)
C4 0.068(3) 0.096(5) 0.087(4) 0.005(3) 0.011(3) -0.025(4)
C5 0.090(5) 0.121(7) 0.070(4) -0.019(5) 0.016(4) -0.017(4)
C6 0.107(5) 0.087(4) 0.068(4) -0.019(4) -0.005(4) 0.012(3)
C7 0.078(3) 0.059(3) 0.072(3) 0.001(2) -0.005(3) 0.009(2)
C8 0.071(3) 0.044(2) 0.086(4) 0.000(2) 0.007(3) 0.011(2)
C9 0.071(3) 0.045(2) 0.073(3) 0.007(2) 0.011(2) 0.015(2)
C10 0.098(5) 0.098(5) 0.089(5) 0.027(4) 0.032(4) 0.027(4)
C11 0.157(9) 0.136(8) 0.067(4) 0.067(7) 0.025(5) 0.014(4)
C12 0.178(11) 0.085(5) 0.075(5) 0.029(6) -0.022(6) -0.004(4)
C13 0.099(5) 0.073(4) 0.090(5) -0.007(3) -0.021(4) 0.022(3)
C14 0.074(3) 0.062(3) 0.076(3) 0.004(2) 0.006(3) 0.017(2)
C15 0.065(3) 0.056(2) 0.068(3) 0.009(2) 0.021(2) 0.005(2)
C16 0.054(2) 0.053(2) 0.056(2) 0.0082(18) 0.0115(19) -0.0006(18)
C17 0.053(2) 0.066(3) 0.090(4) 0.008(2) 0.017(3) 0.004(3)
C18 0.067(3) 0.083(4) 0.088(4) 0.018(3) -0.008(3) 0.000(3)
C19 0.103(5) 0.076(4) 0.096(5) 0.028(4) 0.004(4) 0.021(3)
C20 0.088(4) 0.061(3) 0.116(6) 0.006(3) 0.006(4) 0.029(3)
C21 0.063(3) 0.052(3) 0.091(4) 0.001(2) -0.003(3) 0.011(2)
C22 0.070(3) 0.056(2) 0.052(2) 0.012(2) 0.008(2) 0.0113(18)
C23 0.061(2) 0.052(2) 0.046(2) 0.0107(18) 0.0032(18) 0.0116(16)
C24 0.063(3) 0.063(3) 0.061(3) -0.002(2) 0.006(2) 0.018(2)
C25 0.079(4) 0.072(3) 0.065(3) 0.010(3) 0.017(3) 0.023(3)
C26 0.107(5) 0.075(3) 0.052(3) 0.020(3) 0.013(3) 0.013(2)
C27 0.096(4) 0.084(4) 0.054(3) -0.008(3) -0.006(3) 0.005(3)
C28 0.065(3) 0.078(3) 0.056(3) -0.007(2) -0.001(2) 0.016(2)
C29 0.047(2) 0.082(3) 0.055(2) 0.008(2) 0.0089(19) 0.019(2)
C30 0.043(2) 0.090(4) 0.050(2) 0.012(2) 0.0066(17) 0.017(2)
C31 0.058(3) 0.143(7) 0.071(4) 0.003(4) -0.005(3) 0.016(4)
C32 0.074(5) 0.246(15) 0.072(4) 0.035(7) -0.014(4) 0.032(7)
C33 0.121(8) 0.220(13) 0.090(6) 0.097(9) 0.026(5) 0.079(8)
C34 0.123(7) 0.134(8) 0.112(6) 0.049(6) 0.040(6) 0.068(6)
C35 0.076(4) 0.083(4) 0.081(4) 0.022(3) 0.010(3) 0.027(3)
C36 0.054(2) 0.068(3) 0.047(2) -0.001(2) -0.0006(18) -0.0025(19)
C37 0.059(2) 0.053(2) 0.0426(18) 0.0084(18) 0.0023(17) 0.0007(16)
C38 0.101(5) 0.068(3) 0.071(3) 0.026(3) 0.018(3) 0.018(3)
C39 0.106(6) 0.112(6) 0.081(4) 0.068(5) 0.002(4) 0.007(4)
C40 0.062(3) 0.131(7) 0.079(4) 0.025(4) 0.002(3) -0.016(4)
C41 0.076(4) 0.096(5) 0.076(4) -0.017(3) 0.027(3) -0.014(3)
C42 0.075(3) 0.056(3) 0.060(3) 0.006(2) 0.014(2) -0.001(2)
N1 0.0501(18) 0.0395(16) 0.067(2) -0.0057(13) 0.0113(16) 0.0031(15)
N2 0.0433(16) 0.0518(18) 0.0465(17) 0.0007(13) 0.0054(13) 0.0048(14)
Cl1 0.0593(9) 0.0925(14) 0.282(4) -0.0136(9) 0.0373(15) -0.0173(19)
Cl2 0.0738(8) 0.0579(7) 0.0990(10) 0.0136(6) 0.0098(7) 0.0116(6)
Cl3 0.0754(9) 0.0559(7) 0.217(3) 0.0043(7) 0.0601(13) 0.0278(11)
Cl4 0.0884(10) 0.0512(6) 0.1191(13) 0.0014(6) 0.0184(9) 0.0055(7)
Cl5 0.0573(6) 0.0615(6) 0.0690(7) -0.0125(5) 0.0167(5) 0.0028(5)
Au1 0.05173(10) 0.04902(10) 0.06372(12) 0.00099(6) 0.00227(7) 0.01189(7)

loop_
_atom_type_symbol
_atom_type_description
_atom_type_scat_dispersion_real
_atom_type_scat_dispersion_imag
_atom_type_scat_source
C C 0.0033 0.0016 'International Tables Vol C Tables 4.2.6.8 and 6.1.1.4'
H H 0.0000 0.0000 'International Tables Vol C Tables 4.2.6.8 and 6.1.1.4'
N N 0.0061 0.0033 'International Tables Vol C Tables 4.2.6.8 and 6.1.1.4'
Cl Cl 0.1484 0.1585 'International Tables Vol C Tables 4.2.6.8 and 6.1.1.4'
Au Au -2.0133 8.8022 'International Tables Vol C Tables 4.2.6.8 and 6.1.1.4'

loop_
_geom_angle_atom_site_label_1
_geom_angle_atom_site_label_2
_geom_angle_atom_site_label_3
_geom_angle_site_symmetry_1
_geom_angle_site_symmetry_3
_geom_angle
_geom_angle_publ_flag
C2 C1 N1 . . 113.4(4) ?
C2 C1 H1A . . 108.9 ?
N1 C1 H1A . . 108.9 ?
C2 C1 H1B . . 108.9 ?
N1 C1 H1B . . 108.9 ?
H1A C1 H1B . . 107.7 ?
C7 C2 C3 . . 118.8(6) ?
C7 C2 C1 . . 120.5(5) ?
C3 C2 C1 . . 120.7(5) ?
C4 C3 C2 . . 120.7(7) ?
C4 C3 H3 . . 119.7 ?
C2 C3 H3 . . 119.7 ?
C5 C4 C3 . . 120.1(7) ?
C5 C4 H4 . . 120.0 ?
C3 C4 H4 . . 120.0 ?
C4 C5 C6 . . 121.2(8) ?
C4 C5 H5 . . 119.4 ?
C6 C5 H5 . . 119.4 ?
C5 C6 C7 . . 118.9(7) ?
C5 C6 H6 . . 120.6 ?
C7 C6 H6 . . 120.6 ?
C2 C7 C6 . . 120.3(6) ?
C2 C7 H7 . . 119.8 ?
C6 C7 H7 . . 119.8 ?
C9 C8 N1 . . 116.9(4) ?
C9 C8 H8A . . 108.1 ?
N1 C8 H8A . . 108.1 ?
C9 C8 H8B . . 108.1 ?
N1 C8 H8B . . 108.1 ?
H8A C8 H8B . . 107.3 ?
C10 C9 C14 . . 119.0(6) ?
C10 C9 C8 . . 120.9(6) ?
C14 C9 C8 . . 119.8(6) ?
C9 C10 C11 . . 120.6(8) ?
C9 C10 H10 . . 119.7 ?
C11 C10 H10 . . 119.7 ?
C12 C11 C10 . . 119.6(8) ?
C12 C11 H11 . . 120.2 ?
C10 C11 H11 . . 120.2 ?
C13 C12 C11 . . 119.7(8) ?
C13 C12 H12 . . 120.1 ?
C11 C12 H12 . . 120.1 ?
C12 C13 C14 . . 121.1(8) ?
C12 C13 H13 . . 119.4 ?
C14 C13 H13 . . 119.4 ?
C13 C14 C9 . . 119.8(7) ?
C13 C14 H14 . . 120.1 ?
C9 C14 H14 . . 120.1 ?
N1 C15 C16 . . 112.6(4) ?
N1 C15 H15A . . 109.1 ?
C16 C15 H15A . . 109.1 ?
N1 C15 H15B . . 109.1 ?
C16 C15 H15B . . 109.1 ?
H15A C15 H15B . . 107.8 ?
C17 C16 C21 . . 118.8(5) ?
C17 C16 C15 . . 122.0(5) ?
C21 C16 C15 . . 119.2(5) ?
C18 C17 C16 . . 120.3(6) ?
C18 C17 H17 . . 119.8 ?
C16 C17 H17 . . 119.8 ?
C17 C18 C19 . . 120.7(6) ?
C17 C18 H18 . . 119.6 ?
C19 C18 H18 . . 119.6 ?
C20 C19 C18 . . 118.9(7) ?
C20 C19 H19 . . 120.5 ?
C18 C19 H19 . . 120.5 ?
C19 C20 C21 . . 121.8(7) ?
C19 C20 H20 . . 119.1 ?
C21 C20 H20 . . 119.1 ?
C20 C21 C16 . . 119.5(6) ?
C20 C21 H21 . . 120.3 ?
C16 C21 H21 . . 120.3 ?
C23 C22 N2 . . 114.7(4) ?
C23 C22 H22A . . 108.6 ?
N2 C22 H22A . . 108.6 ?
C23 C22 H22B . . 108.6 ?
N2 C22 H22B . . 108.6 ?
H22A C22 H22B . . 107.6 ?
C28 C23 C24 . . 118.5(5) ?
C28 C23 C22 . . 120.7(5) ?
C24 C23 C22 . . 120.8(5) ?
C25 C24 C23 . . 121.5(5) ?
C25 C24 H24 . . 119.2 ?
C23 C24 H24 . . 119.2 ?
C26 C25 C24 . . 119.3(6) ?
C26 C25 H25 . . 120.4 ?
C24 C25 H25 . . 120.4 ?
C27 C26 C25 . . 120.4(6) ?
C27 C26 H26 . . 119.8 ?
C25 C26 H26 . . 119.8 ?
C26 C27 C28 . . 120.2(6) ?
C26 C27 H27 . . 119.9 ?
C28 C27 H27 . . 119.9 ?
C23 C28 C27 . . 120.1(6) ?
C23 C28 H28 . . 120.0 ?
C27 C28 H28 . . 120.0 ?
C30 C29 N2 . . 113.9(4) ?
C30 C29 H29A . . 108.8 ?
N2 C29 H29A . . 108.8 ?
C30 C29 H29B . . 108.8 ?
N2 C29 H29B . . 108.8 ?
H29A C29 H29B . . 107.7 ?
C35 C30 C31 . . 119.3(6) ?
C35 C30 C29 . . 120.6(5) ?
C31 C30 C29 . . 120.0(6) ?
C30 C31 C32 . . 119.8(10) ?
C30 C31 H31 . . 120.1 ?
C32 C31 H31 . . 120.1 ?
C33 C32 C31 . . 120.5(9) ?
C33 C32 H32 . . 119.7 ?
C31 C32 H32 . . 119.7 ?
C32 C33 C34 . . 120.7(8) ?
C32 C33 H33 . . 119.6 ?
C34 C33 H33 . . 119.6 ?
C33 C34 C35 . . 119.9(10) ?
C33 C34 H34 . . 120.0 ?
C35 C34 H34 . . 120.0 ?
C30 C35 C34 . . 119.7(8) ?
C30 C35 H35 . . 120.2 ?
C34 C35 H35 . . 120.2 ?
N2 C36 C37 . . 114.2(4) ?
N2 C36 H36A . . 108.7 ?
C37 C36 H36A . . 108.7 ?
N2 C36 H36B . . 108.7 ?
C37 C36 H36B . . 108.7 ?
H36A C36 H36B . . 107.6 ?
C38 C37 C42 . . 118.7(5) ?
C38 C37 C36 . . 120.9(5) ?
C42 C37 C36 . . 120.2(5) ?
C37 C38 C39 . . 119.6(7) ?
C37 C38 H38 . . 120.2 ?
C39 C38 H38 . . 120.2 ?
C40 C39 C38 . . 121.3(7) ?
C40 C39 H39 . . 119.3 ?
C38 C39 H39 . . 119.3 ?
C39 C40 C41 . . 119.8(7) ?
C39 C40 H40 . . 120.1 ?
C41 C40 H40 . . 120.1 ?
C40 C41 C42 . . 120.5(7) ?
C40 C41 H41 . . 119.8 ?
C42 C41 H41 . . 119.8 ?
C41 C42 C37 . . 120.0(6) ?
C41 C42 H42 . . 120.0 ?
C37 C42 H42 . . 120.0 ?
C15 N1 C8 . . 113.5(4) ?
C15 N1 C1 . . 111.6(4) ?
C8 N1 C1 . . 108.9(4) ?
C15 N1 H1C . . 107.5 ?
C8 N1 H1C . . 107.5 ?
C1 N1 H1C . . 107.5 ?
C36 N2 C22 . . 111.4(4) ?
C36 N2 C29 . . 111.1(4) ?
C22 N2 C29 . . 111.0(4) ?
C36 N2 H2 . . 107.7 ?
C22 N2 H2 . . 107.7 ?
C29 N2 H2 . . 107.7 ?
Cl3 Au1 Cl1 . . 177.75(11) n
Cl3 Au1 Cl4 . . 89.38(7) n
Cl1 Au1 Cl4 . . 90.02(8) n
Cl3 Au1 Cl2 . . 90.38(6) n
Cl1 Au1 Cl2 . . 90.25(8) n
Cl4 Au1 Cl2 . . 179.20(6) n

loop_
_geom_bond_atom_site_label_1
_geom_bond_atom_site_label_2
_geom_bond_site_symmetry_2
_geom_bond_distance
_geom_bond_publ_flag
C1 C2 . 1.504(8) ?
C1 N1 . 1.533(6) ?
C1 H1A . 0.9700 ?
C1 H1B . 0.9700 ?
C2 C7 . 1.376(8) ?
C2 C3 . 1.381(7) ?
C3 C4 . 1.379(10) ?
C3 H3 . 0.9300 ?
C4 C5 . 1.334(13) ?
C4 H4 . 0.9300 ?
C5 C6 . 1.386(13) ?
C5 H5 . 0.9300 ?
C6 C7 . 1.388(11) ?
C6 H6 . 0.9300 ?
C7 H7 . 0.9300 ?
C8 C9 . 1.496(8) ?
C8 N1 . 1.518(7) ?
C8 H8A . 0.9700 ?
C8 H8B . 0.9700 ?
C9 C10 . 1.374(9) ?
C9 C14 . 1.387(8) ?
C10 C11 . 1.394(13) ?
C10 H10 . 0.9300 ?
C11 C12 . 1.375(16) ?
C11 H11 . 0.9300 ?
C12 C13 . 1.361(14) ?
C12 H12 . 0.9300 ?
C13 C14 . 1.384(9) ?
C13 H13 . 0.9300 ?
C14 H14 . 0.9300 ?
C15 N1 . 1.497(6) ?
C15 C16 . 1.505(7) ?
C15 H15A . 0.9700 ?
C15 H15B . 0.9700 ?
C16 C17 . 1.390(7) ?
C16 C21 . 1.399(8) ?
C17 C18 . 1.369(10) ?
C17 H17 . 0.9300 ?
C18 C19 . 1.385(11) ?
C18 H18 . 0.9300 ?
C19 C20 . 1.364(11) ?
C19 H19 . 0.9300 ?
C20 C21 . 1.371(9) ?
C20 H20 . 0.9300 ?
C21 H21 . 0.9300 ?
C22 C23 . 1.510(7) ?
C22 N2 . 1.514(6) ?
C22 H22A . 0.9700 ?
C22 H22B . 0.9700 ?
C23 C28 . 1.373(7) ?
C23 C24 . 1.386(7) ?
C24 C25 . 1.382(8) ?
C24 H24 . 0.9300 ?
C25 C26 . 1.371(9) ?
C25 H25 . 0.9300 ?
C26 C27 . 1.362(10) ?
C26 H26 . 0.9300 ?
C27 C28 . 1.403(9) ?
C27 H27 . 0.9300 ?
C28 H28 . 0.9300 ?
C29 C30 . 1.496(7) ?
C29 N2 . 1.525(6) ?
C29 H29A . 0.9700 ?
C29 H29B . 0.9700 ?
C30 C35 . 1.375(9) ?
C30 C31 . 1.378(8) ?
C31 C32 . 1.388(13) ?
C31 H31 . 0.9300 ?
C32 C33 . 1.339(18) ?
C32 H32 . 0.9300 ?
C33 C34 . 1.363(16) ?
C33 H33 . 0.9300 ?
C34 C35 . 1.393(10) ?
C34 H34 . 0.9300 ?
C35 H35 . 0.9300 ?
C36 N2 . 1.501(6) ?
C36 C37 . 1.506(7) ?
C36 H36A . 0.9700 ?
C36 H36B . 0.9700 ?
C37 C38 . 1.373(8) ?
C37 C42 . 1.387(7) ?
C38 C39 . 1.400(11) ?
C38 H38 . 0.9300 ?
C39 C40 . 1.332(13) ?
C39 H39 . 0.9300 ?
C40 C41 . 1.364(12) ?
C40 H40 . 0.9300 ?
C41 C42 . 1.386(9) ?
C41 H41 . 0.9300 ?
C42 H42 . 0.9300 ?
N1 H1C . 0.9100 ?
N2 H2 . 0.9100 ?
Au1 Cl1 . 2.259(2) y
Au1 Cl2 . 2.2891(15) y
Au1 Cl3 . 2.2574(17) y
Au1 Cl4 . 2.2703(15) y

loop_
_geom_hbond_atom_site_label_D
_geom_hbond_atom_site_label_H
_geom_hbond_atom_site_label_A
_geom_hbond_site_symmetry_A
_geom_hbond_distance_DH
_geom_hbond_distance_HA
_geom_hbond_distance_DA
_geom_hbond_angle_DHA
_geom_hbond_publ_flag
N1 H1C Cl5 . 0.91 2.19 3.089(5) 168 yes
N2 H2 Cl5 2_566 0.91 2.16 3.066(4) 172 yes

loop_
_geom_torsion_atom_site_label_1
_geom_torsion_atom_site_label_2
_geom_torsion_atom_site_label_3
_geom_torsion_atom_site_label_4
_geom_torsion_site_symmetry_1
_geom_torsion_site_symmetry_2
_geom_torsion_site_symmetry_3
_geom_torsion_site_symmetry_4
_geom_torsion
_geom_torsion_publ_flag
N1 C1 C2 C7 . . . . 90.4(6) ?
N1 C1 C2 C3 . . . . -91.2(5) ?
C7 C2 C3 C4 . . . . -1.2(8) ?
C1 C2 C3 C4 . . . . -179.6(5) ?
C2 C3 C4 C5 . . . . 1.0(9) ?
C3 C4 C5 C6 . . . . -0.4(11) ?
C4 C5 C6 C7 . . . . -0.1(11) ?
C3 C2 C7 C6 . . . . 0.7(8) ?
C1 C2 C7 C6 . . . . 179.1(5) ?
C5 C6 C7 C2 . . . . -0.1(10) ?
N1 C8 C9 C10 . . . . -95.6(7) ?
N1 C8 C9 C14 . . . . 91.0(6) ?
C14 C9 C10 C11 . . . . -2.8(10) ?
C8 C9 C10 C11 . . . . -176.2(7) ?
C9 C10 C11 C12 . . . . 3.0(14) ?
C10 C11 C12 C13 . . . . -2.3(15) ?
C11 C12 C13 C14 . . . . 1.5(13) ?
C12 C13 C14 C9 . . . . -1.3(10) ?
C10 C9 C14 C13 . . . . 1.9(9) ?
C8 C9 C14 C13 . . . . 175.4(5) ?
N1 C15 C16 C17 . . . . -103.9(6) ?
N1 C15 C16 C21 . . . . 75.1(6) ?
C21 C16 C17 C18 . . . . -1.6(8) ?
C15 C16 C17 C18 . . . . 177.5(5) ?
C16 C17 C18 C19 . . . . 0.7(10) ?
C17 C18 C19 C20 . . . . 0.1(12) ?
C18 C19 C20 C21 . . . . 0.1(13) ?
C19 C20 C21 C16 . . . . -1.0(11) ?
C17 C16 C21 C20 . . . . 1.7(9) ?
C15 C16 C21 C20 . . . . -177.3(6) ?
N2 C22 C23 C28 . . . . 85.7(6) ?
N2 C22 C23 C24 . . . . -94.9(6) ?
C28 C23 C24 C25 . . . . -1.9(8) ?
C22 C23 C24 C25 . . . . 178.7(5) ?
C23 C24 C25 C26 . . . . 1.5(9) ?
C24 C25 C26 C27 . . . . 0.1(10) ?
C25 C26 C27 C28 . . . . -1.3(11) ?
C24 C23 C28 C27 . . . . 0.7(9) ?
C22 C23 C28 C27 . . . . -179.9(6) ?
C26 C27 C28 C23 . . . . 0.8(10) ?
N2 C29 C30 C35 . . . . 72.7(7) ?
N2 C29 C30 C31 . . . . -111.4(6) ?
C35 C30 C31 C32 . . . . -0.5(11) ?
C29 C30 C31 C32 . . . . -176.4(7) ?
C30 C31 C32 C33 . . . . 0.0(15) ?
C31 C32 C33 C34 . . . . 0.8(17) ?
C32 C33 C34 C35 . . . . -1.0(16) ?
C31 C30 C35 C34 . . . . 0.3(10) ?
C29 C30 C35 C34 . . . . 176.1(6) ?
C33 C34 C35 C30 . . . . 0.5(13) ?
N2 C36 C37 C38 . . . . -94.3(6) ?
N2 C36 C37 C42 . . . . 90.9(6) ?
C42 C37 C38 C39 . . . . -2.8(9) ?
C36 C37 C38 C39 . . . . -177.8(6) ?
C37 C38 C39 C40 . . . . 1.5(11) ?
C38 C39 C40 C41 . . . . 1.0(12) ?
C39 C40 C41 C42 . . . . -2.1(11) ?
C40 C41 C42 C37 . . . . 0.6(9) ?
C38 C37 C42 C41 . . . . 1.8(8) ?
C36 C37 C42 C41 . . . . 176.8(5) ?
C16 C15 N1 C8 . . . . -175.1(4) ?
C16 C15 N1 C1 . . . . 61.4(5) ?
C9 C8 N1 C15 . . . . 54.6(6) ?
C9 C8 N1 C1 . . . . 179.6(5) ?
C2 C1 N1 C15 . . . . -129.7(5) ?
C2 C1 N1 C8 . . . . 104.2(5) ?
C37 C36 N2 C22 . . . . 63.1(5) ?
C37 C36 N2 C29 . . . . -172.6(4) ?
C23 C22 N2 C36 . . . . 175.0(4) ?
C23 C22 N2 C29 . . . . 50.7(6) ?
C30 C29 N2 C36 . . . . 54.2(6) ?
C30 C29 N2 C22 . . . . 178.8(4) ?
